data_4350796
loop_
_publ_author_name
'Weber, Jeremy E.'
'Hasanayn, Faraj'
'Fataftah, Majed'
'Mercado, Brandon Q.'
'Crabtree, Robert H.'
'Holland, Patrick L.'

_publ_section_title
;
 Electronic and Spin-State Effects on Dinitrogen Splitting to Nitrides in
 a Rhenium Pincer System.
;
_journal_issue 9
_journal_name_full 'Inorganic chemistry'
_journal_page_first 6115
_journal_page_last 6124
_journal_paper_doi 10.1021/acs.inorgchem.0c03778
_journal_volume 60
_journal_year 2021
_chemical_absolute_configuration ad
_chemical_formula_moiety 'C22 H42 Cl N2 P2 Re'
_chemical_formula_sum 'C22 H42 Cl N2 P2 Re'
_chemical_formula_weight 618.16
_space_group_crystal_system orthorhombic
_space_group_IT_number 19
_space_group_name_Hall 'P 2ac 2ab'
_space_group_name_H-M_alt 'P 21 21 21'
_atom_sites_solution_hydrogens geom
_atom_sites_solution_primary SHELXT
_atom_sites_solution_secondary difmap
_audit_creation_method SHELXL-2014/7
_cell_angle_alpha 90
_cell_angle_beta 90
_cell_angle_gamma 90
_cell_formula_units_Z 4
_cell_length_a 11.8668(3)
_cell_length_b 14.5601(4)
_cell_length_c 14.8307(5)
_cell_measurement_reflns_used 28107
_cell_measurement_temperature 93(2)
_cell_measurement_theta_max 27.4640
_cell_measurement_theta_min 2.3480
_cell_volume 2562.47(13)
_computing_cell_refinement 'CrysAlisPro 1.171.39.16b (Rigaku OD, 2015)'
_computing_data_collection 'CrysAlisPro 1.171.39.16b (Rigaku OD, 2015)'
_computing_data_reduction 'CrysAlisPro 1.171.39.16b (Rigaku OD, 2015)'
_computing_molecular_graphics 'Olex2 (Dolomanov et al., 2009)'
_computing_publication_material 'CIFTAB-2014/2 (Sheldrick, 2014)'
_computing_structure_refinement 'SHELXL-2014/7 (Sheldrick, 2014)'
_computing_structure_solution 'SHELXT-2014/5 (Sheldrick, 2014)'
_diffrn_ambient_temperature 93(2)
_diffrn_detector_area_resol_mean 6.8
_diffrn_measured_fraction_theta_full 0.998
_diffrn_measured_fraction_theta_max 0.996
_diffrn_measurement_device_type 'Rigaku Mercury275R CCD'
_diffrn_measurement_method \w
_diffrn_radiation_type MoK\a
_diffrn_radiation_wavelength 0.71073
_diffrn_reflns_av_R_equivalents 0.0882
_diffrn_reflns_av_unetI/netI 0.0363
_diffrn_reflns_Laue_measured_fraction_full 0.998
_diffrn_reflns_Laue_measured_fraction_max 0.996
_diffrn_reflns_limit_h_max 15
_diffrn_reflns_limit_h_min -15
_diffrn_reflns_limit_k_max 18
_diffrn_reflns_limit_k_min -18
_diffrn_reflns_limit_l_max 19
_diffrn_reflns_limit_l_min -19
_diffrn_reflns_number 44738
_diffrn_reflns_point_group_measured_fraction_full 0.998
_diffrn_reflns_point_group_measured_fraction_max 0.995
_diffrn_reflns_theta_full 25.242
_diffrn_reflns_theta_max 27.555
_diffrn_reflns_theta_min 3.083
_diffrn_source 'fine-focus sealed X-ray tube'
_exptl_absorpt_coefficient_mu 4.982
_exptl_absorpt_correction_T_max 1.00000
_exptl_absorpt_correction_T_min 0.66854
_exptl_absorpt_correction_type multi-scan
_exptl_absorpt_process_details
; 
CrysAlisPro 1.171.39.16b (Rigaku Oxford Diffraction, 2015) 
Empirical absorption correction using spherical harmonics, 
 implemented in SCALE3 ABSPACK scaling algorithm. 
;
_exptl_crystal_colour Orange
_exptl_crystal_density_diffrn 1.602
_exptl_crystal_description Block
_exptl_crystal_F_000 1240
_exptl_crystal_size_max 0.500
_exptl_crystal_size_mid 0.450
_exptl_crystal_size_min 0.300
_refine_diff_density_max 2.131
_refine_diff_density_min -1.228
_refine_diff_density_rms 0.101
_refine_ls_abs_structure_details
; 
 Flack x determined using 2498 quotients [(I+)-(I-)]/[(I+)+(I-)] 
 (Parsons, Flack and Wagner, Acta Cryst. B69 (2013) 249-259). 
;
_refine_ls_abs_structure_Flack -0.025(4)
_refine_ls_extinction_method none
_refine_ls_goodness_of_fit_ref 1.111
_refine_ls_hydrogen_treatment constr
_refine_ls_matrix_type full
_refine_ls_number_parameters 269
_refine_ls_number_reflns 5886
_refine_ls_number_restraints 0
_refine_ls_restrained_S_all 1.111
_refine_ls_R_factor_all 0.0206
_refine_ls_R_factor_gt 0.0198
_refine_ls_shift/su_max 0.001
_refine_ls_shift/su_mean 0.000
_refine_ls_structure_factor_coef Fsqd
_refine_ls_weighting_details 'w=1/[\s^2^(Fo^2^)+(0.0151P)^2^+1.1905P] where P=(Fo^2^+2Fc^2^)/3'
_refine_ls_weighting_scheme calc
_refine_ls_wR_factor_gt 0.0480
_refine_ls_wR_factor_ref 0.0485
_reflns_Friedel_coverage 0.781
_reflns_Friedel_fraction_full 1.000
_reflns_Friedel_fraction_max 0.995
_reflns_number_gt 5774
_reflns_number_total 5886
_reflns_threshold_expression 'I > 2\s(I)'
_cod_data_source_file ic0c03778_si_003.cif
_cod_data_source_block mini-19049
_cod_database_code 4350796
_shelx_shelxl_version_number 2014/7
_shelx_space_group_comment
; 
The symmetry employed for this shelxl refinement is uniquely defined 
by the following loop, which should always be used as a source of 
symmetry information in preference to the above space-group names. 
They are only intended as comments. 
;
_shelx_estimated_absorpt_t_min 0.190
_shelx_estimated_absorpt_t_max 0.316

loop_
_space_group_symop_operation_xyz
'x, y, z'
'-x+1/2, -y, z+1/2'
'-x, y+1/2, -z+1/2'
'x+1/2, -y+1/2, -z'

loop_
_atom_site_label
_atom_site_type_symbol
_atom_site_fract_x
_atom_site_fract_y
_atom_site_fract_z
_atom_site_U_iso_or_equiv
_atom_site_adp_type
_atom_site_occupancy
_atom_site_site_symmetry_order
_atom_site_calc_flag
_atom_site_refinement_flags_posn
_atom_site_refinement_flags_adp
_atom_site_refinement_flags_occupancy
_atom_site_disorder_assembly
_atom_site_disorder_group
Re1 Re 0.51737(2) 0.47742(2) 0.42778(2) 0.00959(5) Uani 0.9867(5) 1 d . . P A 1
N1 N 0.4414(3) 0.3830(3) 0.4382(3) 0.0178(8) Uani 1 1 d . . . . .
Cl1 Cl 0.60471(9) 0.47333(8) 0.28194(7) 0.0176(2) Uani 1 1 d . . . . .
N11 N 0.4918(3) 0.5569(2) 0.5400(2) 0.0126(7) Uani 1 1 d . . . . .
P11 P 0.37304(10) 0.58413(8) 0.37680(8) 0.0123(2) Uani 1 1 d . . . . .
P21 P 0.68470(9) 0.43880(8) 0.51706(8) 0.0113(2) Uani 1 1 d . . . . .
C11 C 0.3063(4) 0.6083(3) 0.4870(3) 0.0163(9) Uani 1 1 d . . . . .
H11A H 0.2631 0.6664 0.4847 0.020 Uiso 1 1 calc R U . . .
H11B H 0.2545 0.5579 0.5042 0.020 Uiso 1 1 calc R U . . .
C21 C 0.4011(4) 0.6155(3) 0.5526(3) 0.0141(9) Uani 1 1 d . . . . .
C31 C 0.4208(4) 0.6693(3) 0.6263(3) 0.0177(10) Uani 1 1 d . . . . .
H31 H 0.3718 0.7149 0.6500 0.021 Uiso 1 1 calc R U . . .
C41 C 0.5288(4) 0.6443(3) 0.6612(3) 0.0170(9) Uani 1 1 d . . . . .
H41 H 0.5652 0.6703 0.7122 0.020 Uiso 1 1 calc R U . . .
C51 C 0.5700(4) 0.5753(3) 0.6068(3) 0.0134(9) Uani 1 1 d . . . . .
C61 C 0.6807(4) 0.5259(3) 0.6079(3) 0.0156(9) Uani 1 1 d . . . . .
H61A H 0.6914 0.4956 0.6671 0.019 Uiso 1 1 calc R U . . .
H61B H 0.7427 0.5705 0.5993 0.019 Uiso 1 1 calc R U . . .
C12 C 0.4357(4) 0.6969(3) 0.3407(3) 0.0193(10) Uani 1 1 d . . . . .
C22 C 0.5514(4) 0.7085(3) 0.3862(4) 0.0221(11) Uani 1 1 d . . . B 1
H22A H 0.5421 0.7072 0.4518 0.033 Uiso 1 1 calc R U . B 1
H22B H 0.5844 0.7674 0.3681 0.033 Uiso 1 1 calc R U . B 1
H22C H 0.6013 0.6584 0.3676 0.033 Uiso 1 1 calc R U . B 1
C32 C 0.3616(5) 0.7782(3) 0.3703(4) 0.0301(13) Uani 1 1 d . . . . .
H32A H 0.2850 0.7698 0.3469 0.045 Uiso 1 1 calc R U . . .
H32B H 0.3932 0.8355 0.3465 0.045 Uiso 1 1 calc R U . . .
H32C H 0.3593 0.7811 0.4363 0.045 Uiso 1 1 calc R U . . .
C42 C 0.4536(4) 0.7001(4) 0.2387(3) 0.0226(11) Uani 1 1 d . . . . .
H42A H 0.4996 0.6475 0.2200 0.034 Uiso 1 1 calc R U . . .
H42B H 0.4923 0.7572 0.2225 0.034 Uiso 1 1 calc R U . . .
H42C H 0.3805 0.6975 0.2081 0.034 Uiso 1 1 calc R U . . .
C52 C 0.2595(4) 0.5425(3) 0.2996(3) 0.0202(11) Uani 1 1 d . . . . .
C62 C 0.1973(4) 0.4641(4) 0.3481(4) 0.0268(12) Uani 1 1 d . . . . .
H62A H 0.2518 0.4172 0.3666 0.040 Uiso 1 1 calc R U . . .
H62B H 0.1419 0.4368 0.3071 0.040 Uiso 1 1 calc R U . . .
H62C H 0.1587 0.4884 0.4014 0.040 Uiso 1 1 calc R U . . .
C72 C 0.3107(5) 0.5034(4) 0.2134(4) 0.0312(14) Uani 1 1 d . . . . .
H72A H 0.3438 0.5533 0.1779 0.047 Uiso 1 1 calc R U . . .
H72B H 0.2518 0.4729 0.1780 0.047 Uiso 1 1 calc R U . . .
H72C H 0.3695 0.4588 0.2290 0.047 Uiso 1 1 calc R U . . .
C82 C 0.1727(5) 0.6176(4) 0.2773(5) 0.0362(14) Uani 1 1 d . . . . .
H82A H 0.1452 0.6454 0.3334 0.054 Uiso 1 1 calc R U . . .
H82B H 0.1093 0.5904 0.2445 0.054 Uiso 1 1 calc R U . . .
H82C H 0.2083 0.6650 0.2400 0.054 Uiso 1 1 calc R U . . .
C13 C 0.8298(4) 0.4523(3) 0.4682(4) 0.0185(10) Uani 1 1 d . . . . .
C23 C 0.9248(4) 0.4548(4) 0.5388(4) 0.0251(12) Uani 1 1 d . . . . .
H23A H 0.9045 0.4976 0.5872 0.038 Uiso 1 1 calc R U . . .
H23B H 0.9949 0.4753 0.5101 0.038 Uiso 1 1 calc R U . . .
H23C H 0.9356 0.3932 0.5640 0.038 Uiso 1 1 calc R U . . .
C33 C 0.8521(5) 0.3757(4) 0.4003(4) 0.0272(12) Uani 1 1 d . . . . .
H33A H 0.8590 0.3170 0.4321 0.041 Uiso 1 1 calc R U . . .
H33B H 0.9221 0.3886 0.3676 0.041 Uiso 1 1 calc R U . . .
H33C H 0.7894 0.3724 0.3574 0.041 Uiso 1 1 calc R U . . .
C43 C 0.8292(4) 0.5453(3) 0.4185(4) 0.0272(12) Uani 1 1 d . . . . .
H43A H 0.7729 0.5438 0.3701 0.041 Uiso 1 1 calc R U . . .
H43B H 0.9039 0.5568 0.3926 0.041 Uiso 1 1 calc R U . . .
H43C H 0.8105 0.5944 0.4611 0.041 Uiso 1 1 calc R U . . .
C53 C 0.6665(4) 0.3263(3) 0.5783(4) 0.0151(9) Uani 1 1 d . . . . .
C63 C 0.6469(5) 0.2475(3) 0.5104(4) 0.0212(10) Uani 1 1 d . . . . .
H63A H 0.5863 0.2645 0.4688 0.032 Uiso 1 1 calc R U . . .
H63B H 0.6257 0.1916 0.5431 0.032 Uiso 1 1 calc R U . . .
H63C H 0.7163 0.2363 0.4763 0.032 Uiso 1 1 calc R U . . .
C73 C 0.5615(4) 0.3358(3) 0.6372(4) 0.0205(10) Uani 1 1 d . . . . .
H73A H 0.5740 0.3838 0.6824 0.031 Uiso 1 1 calc R U . . .
H73B H 0.5462 0.2773 0.6674 0.031 Uiso 1 1 calc R U . . .
H73C H 0.4969 0.3525 0.5993 0.031 Uiso 1 1 calc R U . . .
C83 C 0.7666(4) 0.3032(3) 0.6393(4) 0.0220(11) Uani 1 1 d . . . . .
H83A H 0.8312 0.2852 0.6021 0.033 Uiso 1 1 calc R U . . .
H83B H 0.7463 0.2524 0.6795 0.033 Uiso 1 1 calc R U . . .
H83C H 0.7866 0.3572 0.6753 0.033 Uiso 1 1 calc R U . . .
Re1B Re 0.5459(10) 0.5384(8) 0.4080(8) 0.00959(5) Uani 0.0133(5) 1 d . . P A 2

loop_
_atom_site_aniso_label
_atom_site_aniso_U_11
_atom_site_aniso_U_22
_atom_site_aniso_U_33
_atom_site_aniso_U_23
_atom_site_aniso_U_13
_atom_site_aniso_U_12
Re1 0.01074(8) 0.00862(8) 0.00942(8) -0.00050(7) -0.00107(6) 0.00052(6)
N1 0.0193(18) 0.0153(18) 0.019(2) 0.0010(17) -0.0050(17) -0.0010(14)
Cl1 0.0203(5) 0.0219(5) 0.0105(5) -0.0020(5) 0.0011(4) 0.0036(5)
N11 0.0130(18) 0.0139(16) 0.0109(17) -0.0016(13) 0.0007(14) 0.0008(14)
P11 0.0122(5) 0.0146(6) 0.0102(6) 0.0019(4) 0.0002(4) 0.0021(4)
P21 0.0104(5) 0.0135(5) 0.0099(6) -0.0015(4) 0.0002(4) 0.0006(4)
C11 0.013(2) 0.018(2) 0.017(2) 0.0026(19) 0.0022(18) 0.0046(17)
C21 0.016(2) 0.015(2) 0.011(2) 0.0022(17) 0.0034(16) 0.0035(17)
C31 0.022(2) 0.017(2) 0.015(2) -0.0011(19) 0.0041(19) 0.0052(18)
C41 0.022(2) 0.016(2) 0.012(2) -0.0021(17) 0.0014(19) 0.0016(19)
C51 0.015(2) 0.011(2) 0.014(2) -0.0016(17) 0.0009(16) -0.0004(17)
C61 0.013(2) 0.015(2) 0.018(2) -0.007(2) -0.0016(16) 0.0001(19)
C12 0.025(2) 0.016(2) 0.017(2) 0.0043(19) 0.006(2) 0.0031(19)
C22 0.029(3) 0.014(2) 0.024(3) 0.0033(19) 0.002(2) -0.0060(19)
C32 0.040(3) 0.015(2) 0.035(3) 0.008(2) 0.014(3) 0.011(2)
C42 0.026(3) 0.024(2) 0.018(3) 0.007(2) 0.006(2) 0.004(2)
C52 0.017(2) 0.027(3) 0.017(2) 0.0002(19) -0.0071(17) -0.0004(18)
C62 0.019(2) 0.031(3) 0.031(3) -0.001(2) -0.004(2) -0.004(2)
C72 0.031(3) 0.047(4) 0.016(3) -0.008(2) -0.004(2) -0.008(2)
C82 0.021(3) 0.049(4) 0.038(4) 0.015(3) -0.008(3) 0.004(2)
C13 0.014(2) 0.026(3) 0.016(2) -0.0007(19) 0.0029(18) 0.0003(17)
C23 0.013(2) 0.041(3) 0.021(2) -0.003(2) 0.0017(18) 0.0004(19)
C33 0.019(3) 0.044(3) 0.018(3) -0.007(2) 0.0041(19) 0.007(2)
C43 0.022(2) 0.035(3) 0.025(3) 0.007(2) 0.000(2) -0.0099(19)
C53 0.019(2) 0.014(2) 0.012(2) -0.0003(19) -0.0023(19) 0.0008(16)
C63 0.028(3) 0.013(2) 0.022(3) -0.003(2) -0.007(2) 0.0021(19)
C73 0.021(2) 0.024(2) 0.017(2) 0.005(2) 0.000(2) -0.004(2)
C83 0.026(3) 0.018(2) 0.022(3) 0.000(2) -0.006(2) 0.008(2)
Re1B 0.01074(8) 0.00862(8) 0.00942(8) -0.00050(7) -0.00107(6) 0.00052(6)

loop_
_atom_type_symbol
_atom_type_description
_atom_type_scat_dispersion_real
_atom_type_scat_dispersion_imag
_atom_type_scat_source
C C 0.0033 0.0016 'International Tables Vol C Tables 4.2.6.8 and 6.1.1.4'
H H 0.0000 0.0000 'International Tables Vol C Tables 4.2.6.8 and 6.1.1.4'
Cl Cl 0.1484 0.1585 'International Tables Vol C Tables 4.2.6.8 and 6.1.1.4'
N N 0.0061 0.0033 'International Tables Vol C Tables 4.2.6.8 and 6.1.1.4'
P P 0.1023 0.0942 'International Tables Vol C Tables 4.2.6.8 and 6.1.1.4'
Re Re -1.0185 7.2310 'International Tables Vol C Tables 4.2.6.8 and 6.1.1.4'

loop_
_geom_angle_atom_site_label_1
_geom_angle_atom_site_label_2
_geom_angle_atom_site_label_3
_geom_angle
_geom_angle_site_symmetry_1
_geom_angle_site_symmetry_3
_geom_angle_publ_flag
N1 Re1 N11 108.25(18) . . ?
N1 Re1 Cl1 107.45(15) . . ?
N11 Re1 Cl1 144.08(11) . . ?
N1 Re1 P11 100.17(14) . . ?
N11 Re1 P11 77.71(11) . . ?
Cl1 Re1 P11 92.28(4) . . ?
N1 Re1 P21 101.57(14) . . ?
N11 Re1 P21 79.12(11) . . ?
Cl1 Re1 P21 97.55(4) . . ?
P11 Re1 P21 152.17(4) . . ?
C21 N11 C51 107.8(4) . . ?
C21 N11 Re1 124.9(3) . . ?
C51 N11 Re1 126.2(3) . . ?
C21 N11 Re1B 116.6(4) . . ?
C51 N11 Re1B 119.5(5) . . ?
C11 P11 C52 107.1(2) . . ?
C11 P11 C12 104.8(2) . . ?
C52 P11 C12 113.2(2) . . ?
C11 P11 Re1B 105.7(4) . . ?
C52 P11 Re1B 134.5(4) . . ?
C12 P11 Re1B 87.5(4) . . ?
C11 P11 Re1 98.52(15) . . ?
C52 P11 Re1 119.39(16) . . ?
C12 P11 Re1 111.58(16) . . ?
C61 P21 C13 103.5(2) . . ?
C61 P21 C53 104.0(2) . . ?
C13 P21 C53 112.4(2) . . ?
C61 P21 Re1 102.42(14) . . ?
C13 P21 Re1 120.68(17) . . ?
C53 P21 Re1 111.50(15) . . ?
C61 P21 Re1B 93.0(3) . . ?
C13 P21 Re1B 105.6(3) . . ?
C53 P21 Re1B 132.7(3) . . ?
C21 C11 P11 105.4(3) . . ?
C21 C11 H11A 110.7 . . ?
P11 C11 H11A 110.7 . . ?
C21 C11 H11B 110.7 . . ?
P11 C11 H11B 110.7 . . ?
H11A C11 H11B 108.8 . . ?
C31 C21 N11 109.2(4) . . ?
C31 C21 C11 133.8(4) . . ?
N11 C21 C11 117.1(4) . . ?
C21 C31 C41 107.3(4) . . ?
C21 C31 H31 126.4 . . ?
C41 C31 H31 126.4 . . ?
C51 C41 C31 107.0(4) . . ?
C51 C41 H41 126.5 . . ?
C31 C41 H41 126.5 . . ?
C41 C51 N11 108.8(4) . . ?
C41 C51 C61 130.9(4) . . ?
N11 C51 C61 120.3(4) . . ?
C51 C61 P21 110.1(3) . . ?
C51 C61 H61A 109.6 . . ?
P21 C61 H61A 109.6 . . ?
C51 C61 H61B 109.6 . . ?
P21 C61 H61B 109.6 . . ?
H61A C61 H61B 108.2 . . ?
C32 C12 C42 109.8(4) . . ?
C32 C12 C22 107.5(4) . . ?
C42 C12 C22 107.9(4) . . ?
C32 C12 P11 111.4(3) . . ?
C42 C12 P11 111.3(4) . . ?
C22 C12 P11 108.9(3) . . ?
C12 C22 H22A 109.5 . . ?
C12 C22 H22B 109.5 . . ?
H22A C22 H22B 109.5 . . ?
C12 C22 H22C 109.5 . . ?
H22A C22 H22C 109.5 . . ?
H22B C22 H22C 109.5 . . ?
C12 C32 H32A 109.5 . . ?
C12 C32 H32B 109.5 . . ?
H32A C32 H32B 109.5 . . ?
C12 C32 H32C 109.5 . . ?
H32A C32 H32C 109.5 . . ?
H32B C32 H32C 109.5 . . ?
C12 C42 H42A 109.5 . . ?
C12 C42 H42B 109.5 . . ?
H42A C42 H42B 109.5 . . ?
C12 C42 H42C 109.5 . . ?
H42A C42 H42C 109.5 . . ?
H42B C42 H42C 109.5 . . ?
C82 C52 C62 107.9(5) . . ?
C82 C52 C72 110.6(5) . . ?
C62 C52 C72 107.8(4) . . ?
C82 C52 P11 112.5(4) . . ?
C62 C52 P11 107.5(3) . . ?
C72 C52 P11 110.3(4) . . ?
C52 C62 H62A 109.5 . . ?
C52 C62 H62B 109.5 . . ?
H62A C62 H62B 109.5 . . ?
C52 C62 H62C 109.5 . . ?
H62A C62 H62C 109.5 . . ?
H62B C62 H62C 109.5 . . ?
C52 C72 H72A 109.5 . . ?
C52 C72 H72B 109.5 . . ?
H72A C72 H72B 109.5 . . ?
C52 C72 H72C 109.5 . . ?
H72A C72 H72C 109.5 . . ?
H72B C72 H72C 109.5 . . ?
C52 C82 H82A 109.5 . . ?
C52 C82 H82B 109.5 . . ?
H82A C82 H82B 109.5 . . ?
C52 C82 H82C 109.5 . . ?
H82A C82 H82C 109.5 . . ?
H82B C82 H82C 109.5 . . ?
C33 C13 C23 109.9(4) . . ?
C33 C13 C43 109.0(4) . . ?
C23 C13 C43 107.9(4) . . ?
C33 C13 P21 109.7(3) . . ?
C23 C13 P21 114.3(4) . . ?
C43 C13 P21 105.8(3) . . ?
C13 C23 H23A 109.5 . . ?
C13 C23 H23B 109.5 . . ?
H23A C23 H23B 109.5 . . ?
C13 C23 H23C 109.5 . . ?
H23A C23 H23C 109.5 . . ?
H23B C23 H23C 109.5 . . ?
C13 C33 H33A 109.5 . . ?
C13 C33 H33B 109.5 . . ?
H33A C33 H33B 109.5 . . ?
C13 C33 H33C 109.5 . . ?
H33A C33 H33C 109.5 . . ?
H33B C33 H33C 109.5 . . ?
C13 C43 H43A 109.5 . . ?
C13 C43 H43B 109.5 . . ?
H43A C43 H43B 109.5 . . ?
C13 C43 H43C 109.5 . . ?
H43A C43 H43C 109.5 . . ?
H43B C43 H43C 109.5 . . ?
C73 C53 C83 108.4(4) . . ?
C73 C53 C63 108.5(4) . . ?
C83 C53 C63 109.8(4) . . ?
C73 C53 P21 106.8(3) . . ?
C83 C53 P21 112.7(3) . . ?
C63 C53 P21 110.4(3) . . ?
C53 C63 H63A 109.5 . . ?
C53 C63 H63B 109.5 . . ?
H63A C63 H63B 109.5 . . ?
C53 C63 H63C 109.5 . . ?
H63A C63 H63C 109.5 . . ?
H63B C63 H63C 109.5 . . ?
C53 C73 H73A 109.5 . . ?
C53 C73 H73B 109.5 . . ?
H73A C73 H73B 109.5 . . ?
C53 C73 H73C 109.5 . . ?
H73A C73 H73C 109.5 . . ?
H73B C73 H73C 109.5 . . ?
C53 C83 H83A 109.5 . . ?
C53 C83 H83B 109.5 . . ?
H83A C83 H83B 109.5 . . ?
C53 C83 H83C 109.5 . . ?
H83A C83 H83C 109.5 . . ?
H83B C83 H83C 109.5 . . ?
N11 Re1B P11 82.6(4) . . ?
N11 Re1B Cl1 161.9(6) . . ?
P11 Re1B Cl1 104.2(5) . . ?
N11 Re1B P21 72.4(4) . . ?
P11 Re1B P21 147.9(6) . . ?
Cl1 Re1B P21 94.8(4) . . ?

loop_
_geom_bond_atom_site_label_1
_geom_bond_atom_site_label_2
_geom_bond_distance
_geom_bond_site_symmetry_2
_geom_bond_publ_flag
Re1 N1 1.652(4) . ?
Re1 N11 2.049(4) . ?
Re1 Cl1 2.3992(11) . ?
Re1 P11 2.4330(11) . ?
Re1 P21 2.4519(11) . ?
Cl1 Re1B 2.210(12) . ?
N11 C21 1.386(6) . ?
N11 C51 1.384(6) . ?
N11 Re1B 2.077(13) . ?
P11 C11 1.850(5) . ?
P11 C52 1.869(5) . ?
P11 C12 1.881(5) . ?
P11 Re1B 2.206(12) . ?
P21 C61 1.851(5) . ?
P21 C13 1.879(5) . ?
P21 C53 1.886(5) . ?
P21 Re1B 2.726(12) . ?
C11 C21 1.491(6) . ?
C11 H11A 0.9900 . ?
C11 H11B 0.9900 . ?
C21 C31 1.365(7) . ?
C31 C41 1.430(7) . ?
C31 H31 0.9500 . ?
C41 C51 1.378(6) . ?
C41 H41 0.9500 . ?
C51 C61 1.497(6) . ?
C61 H61A 0.9900 . ?
C61 H61B 0.9900 . ?
C12 C32 1.539(7) . ?
C12 C42 1.528(7) . ?
C12 C22 1.539(7) . ?
C22 H22A 0.9800 . ?
C22 H22B 0.9800 . ?
C22 H22C 0.9800 . ?
C32 H32A 0.9800 . ?
C32 H32B 0.9800 . ?
C32 H32C 0.9800 . ?
C42 H42A 0.9800 . ?
C42 H42B 0.9800 . ?
C42 H42C 0.9800 . ?
C52 C82 1.539(7) . ?
C52 C62 1.537(7) . ?
C52 C72 1.526(8) . ?
C62 H62A 0.9800 . ?
C62 H62B 0.9800 . ?
C62 H62C 0.9800 . ?
C72 H72A 0.9800 . ?
C72 H72B 0.9800 . ?
C72 H72C 0.9800 . ?
C82 H82A 0.9800 . ?
C82 H82B 0.9800 . ?
C82 H82C 0.9800 . ?
C13 C33 1.525(7) . ?
C13 C23 1.539(7) . ?
C13 C43 1.543(7) . ?
C23 H23A 0.9800 . ?
C23 H23B 0.9800 . ?
C23 H23C 0.9800 . ?
C33 H33A 0.9800 . ?
C33 H33B 0.9800 . ?
C33 H33C 0.9800 . ?
C43 H43A 0.9800 . ?
C43 H43B 0.9800 . ?
C43 H43C 0.9800 . ?
C53 C73 1.528(7) . ?
C53 C83 1.531(7) . ?
C53 C63 1.544(7) . ?
C63 H63A 0.9800 . ?
C63 H63B 0.9800 . ?
C63 H63C 0.9800 . ?
C73 H73A 0.9800 . ?
C73 H73B 0.9800 . ?
C73 H73C 0.9800 . ?
C83 H83A 0.9800 . ?
C83 H83B 0.9800 . ?
C83 H83C 0.9800 . ?

loop_
_geom_torsion_atom_site_label_1
_geom_torsion_atom_site_label_2
_geom_torsion_atom_site_label_3
_geom_torsion_atom_site_label_4
_geom_torsion
_geom_torsion_site_symmetry_1
_geom_torsion_site_symmetry_2
_geom_torsion_site_symmetry_3
_geom_torsion_site_symmetry_4
_geom_torsion_publ_flag
C52 P11 C11 C21 164.6(3) . . . . ?
C12 P11 C11 C21 -74.9(3) . . . . ?
Re1B P11 C11 C21 16.6(5) . . . . ?
Re1 P11 C11 C21 40.2(3) . . . . ?
C51 N11 C21 C31 -0.6(5) . . . . ?
Re1 N11 C21 C31 -169.3(3) . . . . ?
Re1B N11 C21 C31 -138.1(5) . . . . ?
C51 N11 C21 C11 179.5(4) . . . . ?
Re1 N11 C21 C11 10.8(6) . . . . ?
Re1B N11 C21 C11 41.9(6) . . . . ?
P11 C11 C21 C31 143.5(5) . . . . ?
P11 C11 C21 N11 -36.6(5) . . . . ?
N11 C21 C31 C41 0.6(5) . . . . ?
C11 C21 C31 C41 -179.5(5) . . . . ?
C21 C31 C41 C51 -0.3(5) . . . . ?
C31 C41 C51 N11 0.0(5) . . . . ?
C31 C41 C51 C61 176.6(5) . . . . ?
C21 N11 C51 C41 0.3(5) . . . . ?
Re1 N11 C51 C41 168.8(3) . . . . ?
Re1B N11 C51 C41 136.5(5) . . . . ?
C21 N11 C51 C61 -176.7(4) . . . . ?
Re1 N11 C51 C61 -8.2(6) . . . . ?
Re1B N11 C51 C61 -40.6(6) . . . . ?
C41 C51 C61 P21 179.5(4) . . . . ?
N11 C51 C61 P21 -4.2(5) . . . . ?
C13 P21 C61 C51 137.2(3) . . . . ?
C53 P21 C61 C51 -105.2(4) . . . . ?
Re1 P21 C61 C51 11.0(4) . . . . ?
Re1B P21 C61 C51 30.3(4) . . . . ?
C11 P11 C12 C32 -35.2(4) . . . . ?
C52 P11 C12 C32 81.2(4) . . . . ?
Re1B P11 C12 C32 -140.7(5) . . . . ?
Re1 P11 C12 C32 -140.8(4) . . . . ?
C11 P11 C12 C42 -158.1(3) . . . . ?
C52 P11 C12 C42 -41.7(4) . . . . ?
Re1B P11 C12 C42 96.4(5) . . . . ?
Re1 P11 C12 C42 96.3(3) . . . . ?
C11 P11 C12 C22 83.1(4) . . . . ?
C52 P11 C12 C22 -160.5(3) . . . . ?
Re1 P11 C12 C22 -22.5(4) . . . . ?
C11 P11 C52 C82 67.0(4) . . . . ?
C12 P11 C52 C82 -48.0(5) . . . . ?
Re1B P11 C52 C82 -158.7(6) . . . . ?
Re1 P11 C52 C82 177.6(3) . . . . ?
C11 P11 C52 C62 -51.6(4) . . . . ?
C12 P11 C52 C62 -166.6(3) . . . . ?
Re1B P11 C52 C62 82.7(6) . . . . ?
Re1 P11 C52 C62 58.9(4) . . . . ?
C11 P11 C52 C72 -168.9(4) . . . . ?
C12 P11 C52 C72 76.1(4) . . . . ?
Re1B P11 C52 C72 -34.6(7) . . . . ?
Re1 P11 C52 C72 -58.3(4) . . . . ?
C61 P21 C13 C33 172.3(4) . . . . ?
C53 P21 C13 C33 60.8(4) . . . . ?
Re1 P21 C13 C33 -74.1(4) . . . . ?
Re1B P21 C13 C33 -90.7(4) . . . . ?
C61 P21 C13 C23 48.4(4) . . . . ?
C53 P21 C13 C23 -63.2(4) . . . . ?
Re1 P21 C13 C23 161.9(3) . . . . ?
Re1B P21 C13 C23 145.4(4) . . . . ?
C61 P21 C13 C43 -70.2(4) . . . . ?
C53 P21 C13 C43 178.2(3) . . . . ?
Re1 P21 C13 C43 43.3(4) . . . . ?
Re1B P21 C13 C43 26.8(4) . . . . ?
C61 P21 C53 C73 52.2(4) . . . . ?
C13 P21 C53 C73 163.4(3) . . . . ?
Re1 P21 C53 C73 -57.5(3) . . . . ?
Re1B P21 C53 C73 -55.4(5) . . . . ?
C61 P21 C53 C83 -66.8(4) . . . . ?
C13 P21 C53 C83 44.5(4) . . . . ?
Re1 P21 C53 C83 -176.4(3) . . . . ?
Re1B P21 C53 C83 -174.4(4) . . . . ?
C61 P21 C53 C63 170.0(3) . . . . ?
C13 P21 C53 C63 -78.8(4) . . . . ?
Re1 P21 C53 C63 60.3(3) . . . . ?
Re1B P21 C53 C63 62.4(5) . . . . ?
